data_7046241
loop_
_publ_author_name
'Maria, Leonor'
'Santos, Isabel C.'
'Santos, Isabel'

_publ_section_title
;
 Uranium(iii) complexes supported by hydrobis(mercaptoimidazolyl)borates:
 synthesis and oxidation chemistry.
;
_journal_issue 31
_journal_name_full 'Dalton transactions (Cambridge, England : 2003)'
_journal_page_first 10601
_journal_page_last 10612
_journal_paper_doi 10.1039/c8dt01149d
_journal_volume 47
_journal_year 2018
_chemical_formula_moiety 'C36 H48 B2 I N8 O2 S4 U'
_chemical_formula_sum 'C36 H48 B2 I N8 O2 S4 U'
_chemical_formula_weight 1139.61
_space_group_IT_number 15
_space_group_name_Hall '-C 2yc'
_space_group_name_H-M_alt 'C 1 2/c 1'
_symmetry_cell_setting monoclinic
_symmetry_space_group_name_Hall '-C 2yc'
_symmetry_space_group_name_H-M 'C 1 2/c 1'
_atom_sites_solution_hydrogens geom
_atom_sites_solution_primary direct
_atom_sites_solution_secondary difmap
_audit_creation_method SHELXL-97
_audit_update_record
;
2018-04-10 deposited with the CCDC.
2018-05-03 downloaded from the CCDC.
;
_cell_angle_alpha 90.00
_cell_angle_beta 105.35(5)
_cell_angle_gamma 90.00
_cell_formula_units_Z 4
_cell_length_a 21.492(3)
_cell_length_b 12.195(4)
_cell_length_c 22.050(2)
_cell_measurement_reflns_used 25
_cell_measurement_temperature 294(2)
_cell_measurement_theta_max 12
_cell_measurement_theta_min 8
_cell_volume 5573(2)
_computing_cell_refinement 'CAD-4 software (Enraf Nonius, 1994)'
_computing_data_collection 'CAD-4 software (Enraf Nonius, 1994)'
_computing_data_reduction 'process-MolEN, (Fair,1990)'
_computing_molecular_graphics 'Mercury Macrae et al,2008)'
_computing_publication_material 'WinGX (Farrugia, 2012)'
_computing_structure_refinement 'SHELXL-97 (Sheldrick, 2008)'
_computing_structure_solution 'SIR97 (Altomare et al, 1999)'
_diffrn_ambient_temperature 294(2)
_diffrn_measured_fraction_theta_full 0.582
_diffrn_measured_fraction_theta_max 0.582
_diffrn_measurement_device_type 'CAD4-Enraf Nonius'
_diffrn_measurement_method \w-2\q
_diffrn_radiation_monochromator graphite
_diffrn_radiation_source 'fine-focus sealed tube'
_diffrn_radiation_type MoK\a
_diffrn_radiation_wavelength 0.71073
_diffrn_reflns_av_R_equivalents 0.1065
_diffrn_reflns_av_sigmaI/netI 0.0635
_diffrn_reflns_limit_h_max 0
_diffrn_reflns_limit_h_min -20
_diffrn_reflns_limit_k_max 0
_diffrn_reflns_limit_k_min -11
_diffrn_reflns_limit_l_max 21
_diffrn_reflns_limit_l_min -24
_diffrn_reflns_number 3041
_diffrn_reflns_theta_full 24.98
_diffrn_reflns_theta_max 24.98
_diffrn_reflns_theta_min 1.92
_exptl_absorpt_coefficient_mu 3.649
_exptl_absorpt_correction_T_max 0.7117
_exptl_absorpt_correction_T_min 0.2181
_exptl_absorpt_correction_type psi-scan
_exptl_absorpt_process_details 'psi-scan; (North,1968)'
_exptl_crystal_colour 'dark purple'
_exptl_crystal_density_diffrn 1.358
_exptl_crystal_density_method 'not measured'
_exptl_crystal_description prism
_exptl_crystal_F_000 2220
_exptl_crystal_size_max 0.60
_exptl_crystal_size_mid 0.40
_exptl_crystal_size_min 0.10
_refine_diff_density_max 2.280
_refine_diff_density_min -4.105
_refine_diff_density_rms 0.262
_refine_ls_extinction_method none
_refine_ls_goodness_of_fit_ref 1.089
_refine_ls_hydrogen_treatment mixed
_refine_ls_matrix_type full
_refine_ls_number_parameters 246
_refine_ls_number_reflns 2858
_refine_ls_number_restraints 78
_refine_ls_restrained_S_all 1.083
_refine_ls_R_factor_all 0.1138
_refine_ls_R_factor_gt 0.0870
_refine_ls_shift/su_max 0.009
_refine_ls_shift/su_mean 0.002
_refine_ls_structure_factor_coef Fsqd
_refine_ls_weighting_details 'calc w=1/[\s^2^(Fo^2^)+(0.1650P)^2^+0.0000P] where P=(Fo^2^+2Fc^2^)/3'
_refine_ls_weighting_scheme calc
_refine_ls_wR_factor_gt 0.2138
_refine_ls_wR_factor_ref 0.2408
_reflns_number_gt 2070
_reflns_number_total 2858
_reflns_threshold_expression >2sigma(I)
_cod_data_source_file c8dt01149d2.cif
_cod_data_source_block Compound_2
_cod_depositor_comments 'Adding full bibliography for 7046238--7046244.cif.'
_cod_original_sg_symbol_H-M C2/c
_cod_database_code 7046241
_platon_squeeze_void_probe_radius 1.20

loop_
_symmetry_equiv_pos_as_xyz
'x, y, z'
'-x, y, -z+1/2'
'x+1/2, y+1/2, z'
'-x+1/2, y+1/2, -z+1/2'
'-x, -y, -z'
'x, -y, z-1/2'
'-x+1/2, -y+1/2, -z'
'x+1/2, -y+1/2, z-1/2'

loop_
_atom_site_label
_atom_site_type_symbol
_atom_site_fract_x
_atom_site_fract_y
_atom_site_fract_z
_atom_site_U_iso_or_equiv
_atom_site_adp_type
_atom_site_occupancy
_atom_site_symmetry_multiplicity
_atom_site_calc_flag
_atom_site_refinement_flags
U1 U 0.0000 0.37828(8) 0.7500 0.0374(5) Uani 1 2 d S
I1 I 0.0000 0.10969(15) 0.7500 0.0603(7) Uani 1 2 d S
S1 S -0.0477(2) 0.5637(4) 0.6644(2) 0.0451(13) Uani 1 1 d .
S2 S 0.0426(3) 0.2913(5) 0.6420(2) 0.0543(15) Uani 1 1 d .
O1 O -0.1119(6) 0.3373(12) 0.6840(5) 0.055(4) Uani 1 1 d .
N1 N 0.0742(7) 0.6516(12) 0.6848(6) 0.034(4) Uani 1 1 d .
N2 N -0.0035(8) 0.7725(14) 0.6693(7) 0.050(5) Uani 1 1 d .
N4 N 0.0621(9) 0.3854(14) 0.5386(9) 0.064(6) Uani 1 1 d .
N3 N 0.0921(7) 0.4910(13) 0.6216(7) 0.044(4) Uani 1 1 d U
C5 C 0.0663(9) 0.3973(17) 0.6018(9) 0.045(5) Uani 1 1 d U
B1 B 0.1084(11) 0.544(2) 0.6887(11) 0.050(6) Uani 1 1 d U
H1 H 0.088(4) 0.490(10) 0.718(5) 0.060 Uiso 1 1 calc R
C1 C 0.0086(9) 0.6610(16) 0.6735(8) 0.036(4) Uani 1 1 d U
C3 C 0.0514(12) 0.827(2) 0.6730(9) 0.056(6) Uani 1 1 d .
H3 H 0.0562 0.9020 0.6693 0.067 Uiso 1 1 calc R
C2 C 0.0973(10) 0.7525(16) 0.6827(8) 0.036(5) Uani 1 1 d U
H2 H 0.1406 0.7684 0.6875 0.043 Uiso 1 1 calc R
C4 C -0.0682(10) 0.814(2) 0.6584(12) 0.065(6) Uani 1 1 d U
H4A H -0.0674 0.8930 0.6561 0.098 Uiso 1 1 calc R
H4B H -0.0858 0.7925 0.6922 0.098 Uiso 1 1 calc R
H4C H -0.0944 0.7856 0.6195 0.098 Uiso 1 1 calc R
C9 C 0.1828(8) 0.5486(16) 0.7199(9) 0.043(5) Uani 1 1 d U
C10 C 0.2074(11) 0.606(2) 0.7737(13) 0.080(8) Uani 1 1 d .
H10 H 0.1782 0.6461 0.7890 0.096 Uiso 1 1 calc R
C11 C 0.2737(12) 0.610(2) 0.8097(16) 0.099(10) Uani 1 1 d .
H11 H 0.2876 0.6467 0.8478 0.119 Uiso 1 1 calc R
C12 C 0.3148(11) 0.554(3) 0.7818(14) 0.100(10) Uani 1 1 d .
H12 H 0.3589 0.5559 0.8005 0.120 Uiso 1 1 calc R
C13 C 0.2933(13) 0.496(2) 0.7290(14) 0.094(9) Uani 1 1 d U
H13 H 0.3229 0.4560 0.7142 0.113 Uiso 1 1 calc R
C14 C 0.2284(11) 0.494(2) 0.6948(12) 0.076(7) Uani 1 1 d U
H14 H 0.2157 0.4568 0.6566 0.091 Uiso 1 1 calc R
C7 C 0.0857(11) 0.485(2) 0.5205(12) 0.067(7) Uani 1 1 d U
H7 H 0.0879 0.5042 0.4804 0.081 Uiso 1 1 calc R
C6 C 0.1040(11) 0.5451(18) 0.5720(10) 0.064(6) Uani 1 1 d .
H6 H 0.1224 0.6145 0.5739 0.076 Uiso 1 1 calc R
C8 C 0.0353(14) 0.289(2) 0.4980(11) 0.081(8) Uani 1 1 d .
H8A H 0.0376 0.3023 0.4558 0.122 Uiso 1 1 calc R
H8B H -0.0089 0.2778 0.4982 0.122 Uiso 1 1 calc R
H8C H 0.0599 0.2246 0.5142 0.122 Uiso 1 1 calc R
C16 C -0.2239(15) 0.295(3) 0.6510(15) 0.103(9) Uani 1 1 d U
H16A H -0.2475 0.3627 0.6495 0.124 Uiso 1 1 calc R
H16B H -0.2510 0.2332 0.6556 0.124 Uiso 1 1 calc R
C15 C -0.1617(12) 0.296(3) 0.7002(16) 0.132(15) Uani 1 1 d .
H15B H -0.1676 0.3366 0.7360 0.159 Uiso 1 1 calc R
H15A H -0.1512 0.2207 0.7141 0.159 Uiso 1 1 calc R
C18 C -0.128(2) 0.338(4) 0.614(2) 0.165(14) Uani 1 1 d U
H18B H -0.0973 0.2962 0.5986 0.198 Uiso 1 1 calc R
H18A H -0.1306 0.4120 0.5977 0.198 Uiso 1 1 calc R
C17 C -0.196(3) 0.281(5) 0.596(3) 0.25(2) Uani 1 1 d U
H17A H -0.2243 0.3161 0.5591 0.301 Uiso 1 1 calc R
H17B H -0.1923 0.2044 0.5870 0.301 Uiso 1 1 calc R

loop_
_atom_site_aniso_label
_atom_site_aniso_U_11
_atom_site_aniso_U_22
_atom_site_aniso_U_33
_atom_site_aniso_U_23
_atom_site_aniso_U_13
_atom_site_aniso_U_12
U1 0.0471(8) 0.0432(8) 0.0317(6) 0.000 0.0274(5) 0.000
I1 0.0865(16) 0.0412(13) 0.0691(15) 0.000 0.0485(12) 0.000
S1 0.046(3) 0.046(3) 0.050(3) -0.003(2) 0.024(2) -0.005(3)
S2 0.082(4) 0.054(4) 0.044(3) -0.012(3) 0.046(3) -0.005(3)
O1 0.045(8) 0.089(11) 0.027(7) -0.003(7) 0.006(6) -0.027(8)
N1 0.046(10) 0.034(10) 0.032(8) 0.019(7) 0.028(7) 0.001(8)
N2 0.051(12) 0.061(13) 0.040(10) 0.030(8) 0.017(8) 0.016(10)
N4 0.090(14) 0.065(14) 0.054(13) 0.003(10) 0.051(11) -0.003(11)
N3 0.057(8) 0.046(8) 0.043(7) -0.004(7) 0.035(6) -0.012(7)
C5 0.055(9) 0.055(9) 0.034(8) -0.009(7) 0.028(7) 0.001(7)
B1 0.052(10) 0.061(11) 0.050(9) -0.007(8) 0.035(8) -0.008(8)
C1 0.048(9) 0.035(8) 0.028(7) 0.013(6) 0.017(6) 0.003(7)
C3 0.078(17) 0.069(16) 0.029(11) 0.009(11) 0.030(11) -0.008(15)
C2 0.035(8) 0.042(9) 0.035(8) -0.022(7) 0.018(6) 0.002(8)
C4 0.069(10) 0.052(10) 0.082(10) -0.010(8) 0.034(8) 0.001(8)
C9 0.041(8) 0.048(9) 0.042(8) -0.018(7) 0.011(7) 0.010(7)
C10 0.057(16) 0.10(2) 0.10(2) -0.018(16) 0.038(14) 0.025(14)
C11 0.049(17) 0.14(3) 0.12(2) -0.004(19) 0.040(17) 0.008(17)
C12 0.037(14) 0.13(3) 0.13(3) -0.04(2) 0.012(15) -0.018(16)
C13 0.091(12) 0.091(12) 0.102(12) -0.004(9) 0.030(9) 0.007(9)
C14 0.069(10) 0.080(11) 0.081(10) -0.002(8) 0.023(8) 0.016(8)
C7 0.081(10) 0.069(10) 0.060(10) 0.014(9) 0.033(8) 0.002(8)
C6 0.097(17) 0.039(14) 0.065(14) -0.036(12) 0.038(13) -0.015(13)
C8 0.13(2) 0.074(17) 0.052(15) -0.003(14) 0.050(16) 0.015(17)
C16 0.103(9) 0.103(9) 0.103(9) -0.0001(11) 0.027(3) -0.0001(11)
C15 0.048(16) 0.22(4) 0.14(3) -0.12(3) 0.028(18) -0.06(2)
C18 0.165(14) 0.165(14) 0.165(14) 0.0001(11) 0.044(4) -0.0001(11)
C17 0.25(2) 0.25(2) 0.25(2) 0.0000(11) 0.066(6) -0.0001(11)

loop_
_atom_type_symbol
_atom_type_description
_atom_type_scat_dispersion_real
_atom_type_scat_dispersion_imag
_atom_type_scat_source
C C 0.0033 0.0016 'International Tables Vol C Tables 4.2.6.8 and 6.1.1.4'
H H 0.0000 0.0000 'International Tables Vol C Tables 4.2.6.8 and 6.1.1.4'
B B 0.0013 0.0007 'International Tables Vol C Tables 4.2.6.8 and 6.1.1.4'
I I -0.4742 1.8119 'International Tables Vol C Tables 4.2.6.8 and 6.1.1.4'
N N 0.0061 0.0033 'International Tables Vol C Tables 4.2.6.8 and 6.1.1.4'
S S 0.1246 0.1234 'International Tables Vol C Tables 4.2.6.8 and 6.1.1.4'
U U -9.6767 9.6646 'International Tables Vol C Tables 4.2.6.8 and 6.1.1.4'
O O 0.0106 0.0060 'International Tables Vol C Tables 4.2.6.8 and 6.1.1.4'

loop_
_geom_angle_atom_site_label_1
_geom_angle_atom_site_label_2
_geom_angle_atom_site_label_3
_geom_angle
_geom_angle_site_symmetry_1
_geom_angle_site_symmetry_3
O1 U1 O1 157.0(7) . 2_556
O1 U1 S1 129.9(4) . 2_556
O1 U1 S1 70.4(3) 2_556 2_556
O1 U1 S1 70.4(3) . .
O1 U1 S1 129.9(4) 2_556 .
S1 U1 S1 79.9(2) 2_556 .
O1 U1 S2 85.1(3) . .
O1 U1 S2 86.7(3) 2_556 .
S1 U1 S2 131.27(15) 2_556 .
S1 U1 S2 83.63(15) . .
O1 U1 S2 86.7(3) . 2_556
O1 U1 S2 85.1(3) 2_556 2_556
S1 U1 S2 83.63(15) 2_556 2_556
S1 U1 S2 131.27(14) . 2_556
S2 U1 S2 138.1(2) . 2_556
O1 U1 I1 78.5(4) . .
O1 U1 I1 78.5(4) 2_556 .
S1 U1 I1 140.03(10) 2_556 .
S1 U1 I1 140.03(10) . .
S2 U1 I1 69.03(11) . .
S2 U1 I1 69.03(11) 2_556 .
C1 S1 U1 110.5(7) . .
C5 S2 U1 110.0(7) . .
C15 O1 C18 107(2) . .
C15 O1 U1 129.9(16) . .
C18 O1 U1 121.9(18) . .
C2 N1 C1 107.0(15) . .
C2 N1 B1 128.9(16) . .
C1 N1 B1 123.5(16) . .
C3 N2 C1 109.6(16) . .
C3 N2 C4 129.3(19) . .
C1 N2 C4 121.0(18) . .
C5 N4 C7 105.2(18) . .
C5 N4 C8 126.6(18) . .
C7 N4 C8 128.2(19) . .
C5 N3 C6 108.1(17) . .
C5 N3 B1 130.8(17) . .
C6 N3 B1 121.1(17) . .
N3 C5 N4 109.9(18) . .
N3 C5 S2 130.4(16) . .
N4 C5 S2 119.6(15) . .
N1 B1 C9 115.3(18) . .
N1 B1 N3 109.0(17) . .
C9 B1 N3 112.0(16) . .
N1 B1 H1 106.8 . .
C9 B1 H1 106.7 . .
N3 B1 H1 106.5 . .
N1 C1 N2 105.1(16) . .
N1 C1 S1 129.8(15) . .
N2 C1 S1 125.1(15) . .
C2 C3 N2 106(2) . .
C2 C3 H3 126.9 . .
N2 C3 H3 126.7 . .
C3 C2 N1 111.8(18) . .
C3 C2 H2 124.0 . .
N1 C2 H2 124.2 . .
N2 C4 H4A 109.2 . .
N2 C4 H4B 109.6 . .
H4A C4 H4B 109.5 . .
N2 C4 H4C 109.6 . .
H4A C4 H4C 109.5 . .
H4B C4 H4C 109.5 . .
C10 C9 C14 115.8(19) . .
C10 C9 B1 121.2(18) . .
C14 C9 B1 123.0(19) . .
C9 C10 C11 127(2) . .
C9 C10 H10 116.8 . .
C11 C10 H10 116.1 . .
C12 C11 C10 113(3) . .
C12 C11 H11 123.2 . .
C10 C11 H11 123.7 . .
C13 C12 C11 122(2) . .
C13 C12 H12 118.7 . .
C11 C12 H12 119.0 . .
C12 C13 C14 123(3) . .
C12 C13 H13 118.8 . .
C14 C13 H13 117.8 . .
C13 C14 C9 118(2) . .
C13 C14 H14 121.2 . .
C9 C14 H14 120.7 . .
C6 C7 N4 107(2) . .
C6 C7 H7 126.8 . .
N4 C7 H7 126.7 . .
C7 C6 N3 110(2) . .
C7 C6 H6 124.8 . .
N3 C6 H6 125.0 . .
N4 C8 H8A 109.1 . .
N4 C8 H8B 109.5 . .
H8A C8 H8B 109.5 . .
N4 C8 H8C 109.8 . .
H8A C8 H8C 109.5 . .
H8B C8 H8C 109.5 . .
C15 C16 C17 97(4) . .
C15 C16 H16A 112.3 . .
C17 C16 H16A 112.7 . .
C15 C16 H16B 112.1 . .
C17 C16 H16B 112.2 . .
H16A C16 H16B 110.0 . .
O1 C15 C16 116(3) . .
O1 C15 H15B 108.5 . .
C16 C15 H15B 108.4 . .
O1 C15 H15A 107.9 . .
C16 C15 H15A 108.1 . .
H15B C15 H15A 107.3 . .
O1 C18 C17 102(4) . .
O1 C18 H18B 111.1 . .
C17 C18 H18B 110.9 . .
O1 C18 H18A 111.7 . .
C17 C18 H18A 111.7 . .
H18B C18 H18A 109.2 . .
C16 C17 C18 107(5) . .
C16 C17 H17A 110.0 . .
C18 C17 H17A 110.0 . .
C16 C17 H17B 110.6 . .
C18 C17 H17B 110.8 . .
H17A C17 H17B 108.6 . .

loop_
_geom_bond_atom_site_label_1
_geom_bond_atom_site_label_2
_geom_bond_distance
_geom_bond_site_symmetry_2
U1 O1 2.510(12) .
U1 O1 2.510(12) 2_556
U1 S1 2.950(5) 2_556
U1 S1 2.950(5) .
U1 S2 2.964(5) .
U1 S2 2.964(5) 2_556
U1 I1 3.275(2) .
S1 C1 1.67(2) .
S2 C5 1.72(2) .
O1 C15 1.32(3) .
O1 C18 1.49(4) .
N1 C2 1.33(2) .
N1 C1 1.37(2) .
N1 B1 1.49(3) .
N2 C3 1.34(3) .
N2 C1 1.38(2) .
N2 C4 1.44(3) .
N4 C5 1.38(3) .
N4 C7 1.41(3) .
N4 C8 1.50(3) .
N3 C5 1.30(2) .
N3 C6 1.36(3) .
N3 B1 1.57(3) .
B1 C9 1.57(3) .
B1 H1 1.1058 .
C3 C2 1.31(3) .
C3 H3 0.9300 .
C2 H2 0.9300 .
C4 H4A 0.9600 .
C4 H4B 0.9600 .
C4 H4C 0.9600 .
C9 C10 1.36(3) .
C9 C14 1.42(3) .
C10 C11 1.44(4) .
C10 H10 0.9300 .
C11 C12 1.39(4) .
C11 H11 0.9300 .
C12 C13 1.33(3) .
C12 H12 0.9300 .
C13 C14 1.40(3) .
C13 H13 0.9300 .
C14 H14 0.9300 .
C7 C6 1.32(3) .
C7 H7 0.9300 .
C6 H6 0.9300 .
C8 H8A 0.9600 .
C8 H8B 0.9600 .
C8 H8C 0.9600 .
C16 C15 1.48(4) .
C16 C17 1.49(7) .
C16 H16A 0.9700 .
C16 H16B 0.9700 .
C15 H15B 0.9700 .
C15 H15A 0.9700 .
C18 C17 1.57(6) .
C18 H18B 0.9700 .
C18 H18A 0.9700 .
C17 H17A 0.9700 .
C17 H17B 0.9700 .

loop_
_platon_squeeze_void_nr
_platon_squeeze_void_average_x
_platon_squeeze_void_average_y
_platon_squeeze_void_average_z
_platon_squeeze_void_volume
_platon_squeeze_void_count_electrons
_platon_squeeze_void_content
1 -0.001 0.001 0.000 836 247 ' '
2 0.003 0.003 0.500 836 247 ' '
